data_1561718
loop_
_publ_author_name
'Li, Lin'
'Liu, Chong-Bo'
'Yang, Gao-Shan'
'Xiong, Zhi-Qiang'
'Liu, Hong'
'Wen, Hui-Liang'

_publ_section_title
;
 Zn(II) coordination polymers with flexible V-shaped dicarboxylate ligand:
 Syntheses, helical structures and properties
;
_journal_name_full 'Journal of Solid State Chemistry'
_journal_page_first 70
_journal_page_last 79
_journal_paper_doi 10.1016/j.jssc.2015.08.006
_journal_volume 231
_journal_year 2015
_chemical_formula_sum 'C48 H32 F12 N2 O12 Zn2'
_chemical_formula_weight 1187.50
_space_group_IT_number 15
_space_group_name_Hall '-C 2yc'
_space_group_name_H-M_alt 'C 1 2/c 1'
_symmetry_cell_setting monoclinic
_symmetry_space_group_name_H-M 'C 1 2/c 1'
_atom_sites_solution_hydrogens geom
_atom_sites_solution_primary direct
_atom_sites_solution_secondary difmap
_audit_creation_method SHELXL-97
_cell_angle_alpha 90.00
_cell_angle_beta 90.00
_cell_angle_gamma 90.00
_cell_formula_units_Z 8
_cell_length_a 20.719(5)
_cell_length_b 11.962
_cell_length_c 38.552(8)
_cell_measurement_reflns_used 6534
_cell_measurement_temperature 296(2)
_cell_measurement_theta_max 24.24
_cell_measurement_theta_min 2.53
_cell_volume 9555(3)
_computing_cell_refinement 'Bruker SAINT'
_computing_data_collection 'Bruker APEX2'
_computing_data_reduction 'Bruker SAINT'
_computing_molecular_graphics 'Bruker SHELXTL'
_computing_publication_material 'Bruker SHELXTL'
_computing_structure_refinement 'SHELXL-97 (Sheldrick, 2008)'
_computing_structure_solution 'SHELXS-97 (Sheldrick, 2008)'
_diffrn_ambient_temperature 296(2)
_diffrn_measured_fraction_theta_full 0.999
_diffrn_measured_fraction_theta_max 0.999
_diffrn_measurement_device_type 'Bruker APEX-II CCD'
_diffrn_measurement_method '\f and \w scans'
_diffrn_radiation_monochromator graphite
_diffrn_radiation_source 'fine-focus sealed tube'
_diffrn_radiation_type MoK\a
_diffrn_radiation_wavelength 0.71073
_diffrn_reflns_av_R_equivalents 0.0606
_diffrn_reflns_av_sigmaI/netI 0.0556
_diffrn_reflns_limit_h_max 25
_diffrn_reflns_limit_h_min -25
_diffrn_reflns_limit_k_max 14
_diffrn_reflns_limit_k_min -14
_diffrn_reflns_limit_l_max 46
_diffrn_reflns_limit_l_min -46
_diffrn_reflns_number 35842
_diffrn_reflns_theta_full 25.50
_diffrn_reflns_theta_max 25.50
_diffrn_reflns_theta_min 2.23
_exptl_absorpt_coefficient_mu 1.117
_exptl_absorpt_correction_T_max 0.8415
_exptl_absorpt_correction_T_min 0.7912
_exptl_absorpt_correction_type multi-scan
_exptl_absorpt_process_details sadabs
_exptl_crystal_colour colourless
_exptl_crystal_density_diffrn 1.651
_exptl_crystal_density_method 'not measured'
_exptl_crystal_description block
_exptl_crystal_F_000 4784
_exptl_crystal_size_max 0.22
_exptl_crystal_size_mid 0.20
_exptl_crystal_size_min 0.16
_refine_diff_density_max 0.497
_refine_diff_density_min -0.384
_refine_diff_density_rms 0.066
_refine_ls_extinction_method none
_refine_ls_goodness_of_fit_ref 1.053
_refine_ls_hydrogen_treatment mixed
_refine_ls_matrix_type full
_refine_ls_number_parameters 685
_refine_ls_number_reflns 8896
_refine_ls_number_restraints 0
_refine_ls_restrained_S_all 1.053
_refine_ls_R_factor_all 0.0860
_refine_ls_R_factor_gt 0.0436
_refine_ls_shift/su_max 0.000
_refine_ls_shift/su_mean 0.000
_refine_ls_structure_factor_coef Fsqd
_refine_ls_weighting_details 'calc w=1/[\s^2^(Fo^2^)+(0.0340P)^2^+16.4207P] where P=(Fo^2^+2Fc^2^)/3'
_refine_ls_weighting_scheme calc
_refine_ls_wR_factor_gt 0.0869
_refine_ls_wR_factor_ref 0.1026
_reflns_number_gt 5772
_reflns_number_total 8896
_reflns_threshold_expression >2sigma(I)
_cod_data_source_file JSSC-2015-231-70.cif
_cod_data_source_block 4
_cod_depositor_comments
;
The following automatic conversions were performed:

data item '_symmetry_cell_setting' value 'Monoclinic' was changed to
'monoclinic' in accordance with the built-in table derived from the
CIF Core dictionary named 'cif_core.dic' version 2.4.5 last updated
on 2014-11-21.

Automatic conversion script
Id: cif_fix_values 8369 2020-08-20 11:38:08Z andrius 
;
_cod_original_sg_symbol_H-M C2/c
_cod_database_code 1561718

loop_
_symmetry_equiv_pos_as_xyz
'x, y, z'
'-x, y, -z+1/2'
'x+1/2, y+1/2, z'
'-x+1/2, y+1/2, -z+1/2'
'-x, -y, -z'
'x, -y, z-1/2'
'-x+1/2, -y+1/2, -z'
'x+1/2, -y+1/2, z-1/2'

loop_
_atom_site_label
_atom_site_type_symbol
_atom_site_fract_x
_atom_site_fract_y
_atom_site_fract_z
_atom_site_U_iso_or_equiv
_atom_site_adp_type
_atom_site_occupancy
_atom_site_symmetry_multiplicity
_atom_site_calc_flag
_atom_site_refinement_flags
_atom_site_disorder_assembly
_atom_site_disorder_group
C1 C 0.44717(17) 0.3477(3) 0.29038(10) 0.0314(8) Uani 1 1 d . . .
C2 C 0.41496(16) 0.2714(3) 0.31686(10) 0.0378(9) Uani 1 1 d . . .
H2A H 0.4440 0.2098 0.3218 0.045 Uiso 1 1 calc R . .
H2B H 0.4091 0.3130 0.3382 0.045 Uiso 1 1 calc R . .
C3 C 0.30216(16) 0.2976(3) 0.30478(9) 0.0312(8) Uani 1 1 d . . .
C4 C 0.30321(17) 0.4115(3) 0.31218(9) 0.0350(9) Uani 1 1 d . . .
H4 H 0.3419 0.4466 0.3179 0.042 Uiso 1 1 calc R . .
C5 C 0.24629(17) 0.4724(3) 0.31099(9) 0.0334(9) Uani 1 1 d . . .
H5 H 0.2473 0.5483 0.3163 0.040 Uiso 1 1 calc R . .
C6 C 0.18790(16) 0.4235(3) 0.30211(9) 0.0307(8) Uani 1 1 d . . .
C7 C 0.18826(17) 0.3097(3) 0.29333(9) 0.0366(9) Uani 1 1 d . . .
H7 H 0.1501 0.2752 0.2864 0.044 Uiso 1 1 calc R . .
C8 C 0.24450(17) 0.2486(3) 0.29485(10) 0.0374(9) Uani 1 1 d . . .
H8 H 0.2438 0.1731 0.2891 0.045 Uiso 1 1 calc R . .
C9 C 0.12668(16) 0.4986(3) 0.30163(9) 0.0320(8) Uani 1 1 d . . .
C10 C 0.06454(18) 0.4280(4) 0.30200(11) 0.0426(10) Uani 1 1 d . . .
C11 C 0.1290(2) 0.5673(4) 0.26770(11) 0.0467(10) Uani 1 1 d . . .
C12 C 0.12242(16) 0.5733(3) 0.33446(9) 0.0321(9) Uani 1 1 d . . .
C13 C 0.13711(17) 0.5254(3) 0.36642(9) 0.0379(9) Uani 1 1 d . . .
H13 H 0.1536 0.4531 0.3670 0.046 Uiso 1 1 calc R . .
C14 C 0.12802(18) 0.5819(4) 0.39725(10) 0.0430(10) Uani 1 1 d . . .
H14 H 0.1383 0.5477 0.4182 0.052 Uiso 1 1 calc R . .
C15 C 0.10348(19) 0.6899(4) 0.39690(11) 0.0449(10) Uani 1 1 d . . .
C16 C 0.08885(19) 0.7385(3) 0.36537(11) 0.0486(11) Uani 1 1 d . . .
H16 H 0.0727 0.8111 0.3648 0.058 Uiso 1 1 calc R . .
C17 C 0.09778(18) 0.6810(3) 0.33449(10) 0.0395(9) Uani 1 1 d . . .
H17 H 0.0871 0.7151 0.3136 0.047 Uiso 1 1 calc R . .
C18 C 0.1061(2) 0.7046(4) 0.45835(12) 0.0683(15) Uani 1 1 d . . .
H18A H 0.1039 0.7625 0.4759 0.082 Uiso 1 1 calc R . .
H18B H 0.1503 0.6779 0.4577 0.082 Uiso 1 1 calc R . .
C19 C 0.0636(2) 0.6090(4) 0.46978(11) 0.0545(12) Uani 1 1 d . . .
C20 C 0.45099(19) 0.6480(3) 0.28772(10) 0.0339(9) Uani 1 1 d . . .
C21 C 0.42764(18) 0.7485(3) 0.30881(10) 0.0388(9) Uani 1 1 d . . .
H21A H 0.4596 0.7658 0.3264 0.047 Uiso 1 1 calc R . .
H21B H 0.4242 0.8127 0.2936 0.047 Uiso 1 1 calc R . .
C22 C 0.36672(17) 0.6625(3) 0.35389(10) 0.0338(9) Uani 1 1 d . . .
C23 C 0.41933(18) 0.6011(3) 0.36517(10) 0.0437(10) Uani 1 1 d . . .
H23 H 0.4587 0.6072 0.3538 0.052 Uiso 1 1 calc R . .
C24 C 0.41319(19) 0.5301(3) 0.39356(10) 0.0458(11) Uani 1 1 d . . .
H24 H 0.4487 0.4889 0.4009 0.055 Uiso 1 1 calc R . .
C25 C 0.35513(19) 0.5196(4) 0.41124(10) 0.0443(10) Uani 1 1 d . . .
C26 C 0.30292(18) 0.5832(3) 0.39986(10) 0.0427(10) Uani 1 1 d . . .
H26 H 0.2636 0.5771 0.4113 0.051 Uiso 1 1 calc R . .
C27 C 0.30841(18) 0.6550(3) 0.37193(10) 0.0381(9) Uani 1 1 d . . .
H27 H 0.2733 0.6983 0.3652 0.046 Uiso 1 1 calc R . .
C28 C 0.3436(2) 0.4386(4) 0.44205(10) 0.0491(11) Uani 1 1 d . . .
C29 C 0.3986(2) 0.3513(5) 0.44607(13) 0.0647(14) Uani 1 1 d . . .
C30 C 0.3410(3) 0.5124(5) 0.47531(13) 0.0704(15) Uani 1 1 d . . .
C31 C 0.28053(19) 0.3726(3) 0.43592(10) 0.0447(10) Uani 1 1 d . . .
C32 C 0.2707(2) 0.3275(3) 0.40324(10) 0.0461(11) Uani 1 1 d . . .
H32 H 0.3018 0.3383 0.3862 0.055 Uiso 1 1 calc R . .
C33 C 0.2165(2) 0.2676(3) 0.39549(10) 0.0456(10) Uani 1 1 d . . .
H33 H 0.2113 0.2377 0.3734 0.055 Uiso 1 1 calc R . .
C34 C 0.1690(2) 0.2510(3) 0.42049(11) 0.0435(10) Uani 1 1 d . . .
C35 C 0.1771(2) 0.2959(4) 0.45320(11) 0.0499(11) Uani 1 1 d . . .
H35 H 0.1454 0.2862 0.4700 0.060 Uiso 1 1 calc R . .
C36 C 0.2327(2) 0.3555(4) 0.46080(10) 0.0515(11) Uani 1 1 d . . .
H36 H 0.2382 0.3848 0.4830 0.062 Uiso 1 1 calc R . .
C37 C 0.0642(2) 0.1786(4) 0.43377(12) 0.0558(12) Uani 1 1 d . . .
H37A H 0.0803 0.1524 0.4560 0.067 Uiso 1 1 calc R . .
H37B H 0.0345 0.1227 0.4250 0.067 Uiso 1 1 calc R . .
C38 C 0.0283(2) 0.2864(4) 0.43923(13) 0.0554(12) Uani 1 1 d . . .
C39 C 0.36905(17) 0.5187(3) 0.16538(10) 0.0388(9) Uani 1 1 d . . .
H39 H 0.4080 0.5513 0.1590 0.047 Uiso 1 1 calc R . .
C40 C 0.32122(17) 0.5107(3) 0.14085(10) 0.0401(9) Uani 1 1 d . . .
H40 H 0.3284 0.5358 0.1183 0.048 Uiso 1 1 calc R . .
C41 C 0.26222(17) 0.4650(3) 0.15002(9) 0.0326(9) Uani 1 1 d . . .
C42 C 0.25515(17) 0.4250(3) 0.18352(9) 0.0394(10) Uani 1 1 d . . .
H42 H 0.2165 0.3924 0.1905 0.047 Uiso 1 1 calc R . .
C43 C 0.30592(17) 0.4341(3) 0.20648(9) 0.0360(9) Uani 1 1 d . . .
H43 H 0.3009 0.4061 0.2288 0.043 Uiso 1 1 calc R . .
C44 C 0.20871(18) 0.4622(3) 0.12423(10) 0.0383(9) Uani 1 1 d . . .
C45 C 0.2210(2) 0.4414(4) 0.08942(11) 0.0612(13) Uani 1 1 d . . .
H45 H 0.2628 0.4266 0.0819 0.073 Uiso 1 1 calc R . .
C46 C 0.1708(2) 0.4430(5) 0.06619(11) 0.0676(15) Uani 1 1 d . . .
H46 H 0.1797 0.4286 0.0430 0.081 Uiso 1 1 calc R . .
C47 C 0.0982(2) 0.4831(4) 0.10888(11) 0.0570(12) Uani 1 1 d . . .
H47 H 0.0558 0.4963 0.1157 0.068 Uiso 1 1 calc R . .
C48 C 0.14571(18) 0.4841(4) 0.13367(10) 0.0485(11) Uani 1 1 d . . .
H48 H 0.1355 0.4994 0.1567 0.058 Uiso 1 1 calc R . .
F1 F 0.17367(11) 0.6475(2) 0.26942(6) 0.0551(6) Uani 1 1 d . . .
F2 F 0.14400(13) 0.5026(2) 0.24024(6) 0.0633(7) Uani 1 1 d . . .
F3 F 0.07277(12) 0.6164(2) 0.26018(6) 0.0600(7) Uani 1 1 d . . .
F4 F 0.05454(10) 0.3722(2) 0.27215(6) 0.0563(6) Uani 1 1 d . . .
F5 F 0.06566(10) 0.35247(19) 0.32750(6) 0.0502(6) Uani 1 1 d . . .
F6 F 0.01135(10) 0.4909(2) 0.30722(7) 0.0589(7) Uani 1 1 d . . .
F7 F 0.38271(14) 0.2725(3) 0.46947(8) 0.0919(10) Uani 1 1 d . . .
F8 F 0.45378(14) 0.3957(3) 0.45661(8) 0.0934(10) Uani 1 1 d . . .
F9 F 0.41075(13) 0.2977(2) 0.41646(7) 0.0739(8) Uani 1 1 d . . .
F10 F 0.33961(14) 0.4521(3) 0.50490(7) 0.0871(9) Uani 1 1 d . . .
F11 F 0.39269(15) 0.5787(3) 0.47708(7) 0.0982(11) Uani 1 1 d . . .
F12 F 0.28867(15) 0.5773(2) 0.47586(7) 0.0767(8) Uani 1 1 d . . .
N1 N 0.36263(13) 0.4823(2) 0.19775(7) 0.0301(7) Uani 1 1 d . . .
N2 N 0.11012(16) 0.4640(3) 0.07520(9) 0.0531(10) Uani 1 1 d . . .
O1 O 0.49953(11) 0.3915(2) 0.30027(6) 0.0406(6) Uani 1 1 d . . .
O2 O 0.42033(11) 0.3625(2) 0.26191(6) 0.0367(6) Uani 1 1 d . . .
O3 O 0.35450(11) 0.2268(2) 0.30671(7) 0.0384(6) Uani 1 1 d . . .
O4 O 0.09178(15) 0.7538(3) 0.42593(8) 0.0644(9) Uani 1 1 d . . .
O5 O 0.08367(14) 0.5520(3) 0.49507(8) 0.0684(10) Uani 1 1 d . . .
O6 O 0.01171(14) 0.5934(3) 0.45398(7) 0.0569(8) Uani 1 1 d . . .
O7 O 0.41152(12) 0.5987(2) 0.26904(7) 0.0427(7) Uani 1 1 d . . .
O8 O 0.51078(12) 0.6253(2) 0.29041(6) 0.0396(6) Uani 1 1 d . . .
O9 O 0.36661(11) 0.7307(2) 0.32536(6) 0.0384(6) Uani 1 1 d . . .
O10 O 0.11664(14) 0.1887(2) 0.41042(8) 0.0579(8) Uani 1 1 d . . .
O11 O 0.03296(17) 0.3632(3) 0.41848(11) 0.0902(12) Uani 1 1 d . . .
O12 O -0.00674(16) 0.2929(3) 0.46551(8) 0.0795(11) Uani 1 1 d . . .
Zn1 Zn 0.440016(18) 0.49183(3) 0.229722(11) 0.02974(12) Uani 1 1 d . . .
Zn2 Zn 0.03640(2) 0.45368(5) 0.040527(12) 0.05167(16) Uani 1 1 d . . .

loop_
_atom_site_aniso_label
_atom_site_aniso_U_11
_atom_site_aniso_U_22
_atom_site_aniso_U_33
_atom_site_aniso_U_23
_atom_site_aniso_U_13
_atom_site_aniso_U_12
C1 0.028(2) 0.030(2) 0.036(2) 0.0012(17) 0.0027(17) 0.0044(16)
C2 0.029(2) 0.047(2) 0.037(2) 0.0118(19) -0.0041(17) 0.0021(18)
C3 0.029(2) 0.033(2) 0.031(2) 0.0015(17) 0.0041(16) -0.0015(16)
C4 0.029(2) 0.041(2) 0.036(2) -0.0034(18) -0.0006(16) -0.0091(17)
C5 0.035(2) 0.027(2) 0.038(2) -0.0102(17) 0.0029(16) -0.0022(16)
C6 0.0270(19) 0.036(2) 0.029(2) -0.0004(17) -0.0002(15) -0.0020(16)
C7 0.026(2) 0.042(2) 0.042(2) -0.0069(19) -0.0019(17) -0.0095(17)
C8 0.038(2) 0.029(2) 0.045(2) -0.0044(18) 0.0006(18) -0.0057(17)
C9 0.0299(18) 0.034(2) 0.032(2) 0.0029(18) -0.0018(15) -0.0014(17)
C10 0.033(2) 0.050(3) 0.045(3) -0.001(2) -0.0067(18) 0.0012(19)
C11 0.048(3) 0.051(3) 0.042(3) 0.003(2) 0.000(2) 0.002(2)
C12 0.0261(19) 0.034(2) 0.036(2) 0.0028(18) 0.0005(16) -0.0004(16)
C13 0.040(2) 0.039(2) 0.034(2) 0.0019(18) 0.0025(17) 0.0086(18)
C14 0.040(2) 0.053(3) 0.035(2) 0.001(2) 0.0007(18) 0.008(2)
C15 0.047(2) 0.048(3) 0.039(3) -0.012(2) 0.0062(19) -0.001(2)
C16 0.057(3) 0.033(2) 0.056(3) -0.002(2) 0.006(2) 0.003(2)
C17 0.045(2) 0.036(2) 0.038(2) 0.0050(19) -0.0008(18) 0.0024(19)
C18 0.069(3) 0.088(4) 0.048(3) -0.030(3) -0.005(3) -0.002(3)
C19 0.052(3) 0.077(4) 0.035(3) -0.021(2) 0.002(2) 0.010(3)
C20 0.039(2) 0.028(2) 0.035(2) 0.0038(17) 0.0068(18) 0.0011(18)
C21 0.038(2) 0.035(2) 0.043(2) 0.0065(19) 0.0075(18) 0.0009(18)
C22 0.033(2) 0.031(2) 0.036(2) -0.0067(18) -0.0007(17) -0.0048(17)
C23 0.030(2) 0.055(3) 0.047(3) 0.002(2) 0.0028(18) -0.0050(19)
C24 0.038(2) 0.056(3) 0.043(2) 0.009(2) -0.0074(19) 0.0006(19)
C25 0.039(2) 0.057(3) 0.037(2) -0.001(2) -0.0048(18) -0.008(2)
C26 0.035(2) 0.050(3) 0.044(3) -0.003(2) 0.0039(18) -0.0079(19)
C27 0.034(2) 0.037(2) 0.044(2) -0.0083(19) -0.0004(18) 0.0020(17)
C28 0.054(3) 0.059(3) 0.034(2) 0.007(2) -0.0036(19) -0.001(2)
C29 0.054(3) 0.085(4) 0.056(3) 0.027(3) -0.008(3) 0.002(3)
C30 0.068(3) 0.094(4) 0.049(3) -0.002(3) -0.005(3) -0.021(3)
C31 0.050(3) 0.050(3) 0.034(2) 0.007(2) 0.0044(19) 0.000(2)
C32 0.053(3) 0.047(3) 0.038(2) 0.003(2) 0.009(2) -0.006(2)
C33 0.061(3) 0.041(2) 0.035(2) -0.001(2) 0.005(2) 0.002(2)
C34 0.050(3) 0.035(2) 0.045(3) 0.000(2) 0.004(2) 0.001(2)
C35 0.050(3) 0.057(3) 0.043(3) 0.004(2) 0.011(2) -0.004(2)
C36 0.058(3) 0.065(3) 0.032(2) 0.002(2) 0.004(2) -0.001(2)
C37 0.050(3) 0.054(3) 0.063(3) -0.007(2) 0.005(2) -0.008(2)
C38 0.041(3) 0.074(4) 0.051(3) -0.007(3) -0.005(2) 0.002(2)
C39 0.030(2) 0.043(2) 0.043(2) 0.0090(19) -0.0061(17) -0.0090(18)
C40 0.041(2) 0.045(2) 0.035(2) 0.0113(19) -0.0067(17) -0.0097(19)
C41 0.032(2) 0.031(2) 0.035(2) -0.0009(17) -0.0100(16) 0.0047(16)
C42 0.033(2) 0.050(3) 0.035(2) 0.003(2) -0.0063(17) -0.0110(18)
C43 0.035(2) 0.044(2) 0.029(2) 0.0062(18) -0.0050(16) -0.0041(18)
C44 0.036(2) 0.042(2) 0.037(2) 0.0061(19) -0.0131(17) -0.0046(18)
C45 0.041(2) 0.103(4) 0.040(3) -0.010(3) -0.010(2) 0.005(3)
C46 0.046(3) 0.122(5) 0.035(3) -0.010(3) -0.008(2) -0.001(3)
C47 0.039(2) 0.088(4) 0.044(3) -0.008(3) -0.011(2) 0.001(2)
C48 0.040(2) 0.074(3) 0.031(2) -0.003(2) -0.0084(18) 0.003(2)
F1 0.0606(15) 0.0533(16) 0.0515(15) 0.0176(12) 0.0042(12) -0.0112(13)
F2 0.0893(19) 0.0682(17) 0.0324(13) -0.0026(13) 0.0041(12) 0.0082(15)
F3 0.0596(16) 0.0664(17) 0.0539(16) 0.0175(13) -0.0142(12) 0.0119(13)
F4 0.0485(14) 0.0614(16) 0.0591(16) -0.0103(13) -0.0188(12) -0.0089(12)
F5 0.0421(13) 0.0511(15) 0.0573(16) 0.0098(12) 0.0008(11) -0.0139(11)
F6 0.0299(12) 0.0589(16) 0.0879(19) -0.0044(14) -0.0045(12) 0.0031(12)
F7 0.087(2) 0.116(3) 0.073(2) 0.0512(19) 0.0028(16) 0.0203(19)
F8 0.0593(18) 0.138(3) 0.083(2) 0.024(2) -0.0233(16) 0.0030(19)
F9 0.0716(18) 0.088(2) 0.0622(19) 0.0152(16) 0.0105(15) 0.0217(16)
F10 0.095(2) 0.131(3) 0.0353(15) 0.0095(17) -0.0106(14) -0.0116(19)
F11 0.097(2) 0.131(3) 0.067(2) -0.0248(19) -0.0078(17) -0.051(2)
F12 0.094(2) 0.082(2) 0.0538(18) -0.0185(15) 0.0063(15) -0.0031(18)
N1 0.0262(15) 0.0302(17) 0.0338(18) 0.0018(14) -0.0075(13) 0.0012(13)
N2 0.040(2) 0.081(3) 0.038(2) 0.0095(19) -0.0135(16) -0.0042(18)
O1 0.0312(15) 0.0465(17) 0.0440(16) 0.0067(13) -0.0022(12) -0.0045(12)
O2 0.0379(15) 0.0391(16) 0.0331(15) 0.0024(12) -0.0059(12) -0.0010(12)
O3 0.0283(14) 0.0342(15) 0.0527(17) 0.0053(13) 0.0003(12) -0.0006(12)
O4 0.083(2) 0.062(2) 0.048(2) -0.0213(17) 0.0088(17) 0.0015(18)
O5 0.058(2) 0.109(3) 0.0387(18) -0.0088(19) -0.0040(15) 0.0235(19)
O6 0.0480(18) 0.080(2) 0.0430(17) -0.0055(16) -0.0049(14) 0.0109(16)
O7 0.0368(15) 0.0432(17) 0.0481(17) -0.0106(14) 0.0003(13) -0.0033(13)
O8 0.0395(16) 0.0368(16) 0.0425(16) -0.0052(12) -0.0040(12) 0.0036(12)
O9 0.0360(15) 0.0384(16) 0.0408(16) 0.0020(13) 0.0080(12) 0.0033(12)
O10 0.0505(18) 0.059(2) 0.065(2) -0.0160(16) 0.0119(15) -0.0091(15)
O11 0.072(2) 0.087(3) 0.111(3) 0.022(3) 0.017(2) 0.016(2)
O12 0.074(2) 0.114(3) 0.050(2) -0.009(2) 0.0070(18) 0.023(2)
Zn1 0.0241(2) 0.0327(2) 0.0325(2) 0.0011(2) -0.00787(16) -0.00088(18)
Zn2 0.0397(3) 0.0832(4) 0.0322(3) 0.0079(3) -0.0136(2) -0.0091(3)

loop_
_atom_type_symbol
_atom_type_description
_atom_type_scat_dispersion_real
_atom_type_scat_dispersion_imag
_atom_type_scat_source
C C 0.0033 0.0016 'International Tables Vol C Tables 4.2.6.8 and 6.1.1.4'
H H 0.0000 0.0000 'International Tables Vol C Tables 4.2.6.8 and 6.1.1.4'
O O 0.0106 0.0060 'International Tables Vol C Tables 4.2.6.8 and 6.1.1.4'
Zn Zn 0.2839 1.4301 'International Tables Vol C Tables 4.2.6.8 and 6.1.1.4'
F F 0.0171 0.0103 'International Tables Vol C Tables 4.2.6.8 and 6.1.1.4'
N N 0.0061 0.0033 'International Tables Vol C Tables 4.2.6.8 and 6.1.1.4'

loop_
_geom_angle_atom_site_label_1
_geom_angle_atom_site_label_2
_geom_angle_atom_site_label_3
_geom_angle
_geom_angle_site_symmetry_1
_geom_angle_site_symmetry_3
O2 C1 O1 126.3(3) . .
O2 C1 C2 118.7(3) . .
O1 C1 C2 115.0(3) . .
O3 C2 C1 115.3(3) . .
O3 C2 H2A 108.4 . .
C1 C2 H2A 108.4 . .
O3 C2 H2B 108.4 . .
C1 C2 H2B 108.4 . .
H2A C2 H2B 107.5 . .
O3 C3 C8 115.7(3) . .
O3 C3 C4 125.3(3) . .
C8 C3 C4 119.0(3) . .
C5 C4 C3 119.6(3) . .
C5 C4 H4 120.2 . .
C3 C4 H4 120.2 . .
C6 C5 C4 121.9(3) . .
C6 C5 H5 119.1 . .
C4 C5 H5 119.1 . .
C5 C6 C7 117.7(3) . .
C5 C6 C9 118.1(3) . .
C7 C6 C9 124.2(3) . .
C8 C7 C6 120.6(3) . .
C8 C7 H7 119.7 . .
C6 C7 H7 119.7 . .
C7 C8 C3 121.1(3) . .
C7 C8 H8 119.4 . .
C3 C8 H8 119.4 . .
C10 C9 C11 109.0(3) . .
C10 C9 C12 105.1(3) . .
C11 C9 C12 112.7(3) . .
C10 C9 C6 111.4(3) . .
C11 C9 C6 107.0(3) . .
C12 C9 C6 111.7(3) . .
F5 C10 F4 107.3(3) . .
F5 C10 F6 106.4(3) . .
F4 C10 F6 106.1(3) . .
F5 C10 C9 111.3(3) . .
F4 C10 C9 113.1(3) . .
F6 C10 C9 112.2(3) . .
F1 C11 F3 107.5(3) . .
F1 C11 F2 106.9(3) . .
F3 C11 F2 106.4(3) . .
F1 C11 C9 111.2(3) . .
F3 C11 C9 113.0(3) . .
F2 C11 C9 111.5(3) . .
C17 C12 C13 117.5(3) . .
C17 C12 C9 123.8(3) . .
C13 C12 C9 118.2(3) . .
C14 C13 C12 122.1(4) . .
C14 C13 H13 119.0 . .
C12 C13 H13 119.0 . .
C13 C14 C15 119.8(4) . .
C13 C14 H14 120.1 . .
C15 C14 H14 120.1 . .
O4 C15 C16 116.2(4) . .
O4 C15 C14 125.0(4) . .
C16 C15 C14 118.8(4) . .
C15 C16 C17 121.1(4) . .
C15 C16 H16 119.4 . .
C17 C16 H16 119.4 . .
C12 C17 C16 120.7(4) . .
C12 C17 H17 119.6 . .
C16 C17 H17 119.6 . .
O4 C18 C19 116.9(4) . .
O4 C18 H18A 108.1 . .
C19 C18 H18A 108.1 . .
O4 C18 H18B 108.1 . .
C19 C18 H18B 108.1 . .
H18A C18 H18B 107.3 . .
O6 C19 O5 125.4(5) . .
O6 C19 C18 118.2(4) . .
O5 C19 C18 116.4(4) . .
O7 C20 O8 126.0(3) . .
O7 C20 C21 118.3(3) . .
O8 C20 C21 115.6(3) . .
O9 C21 C20 113.6(3) . .
O9 C21 H21A 108.9 . .
C20 C21 H21A 108.9 . .
O9 C21 H21B 108.9 . .
C20 C21 H21B 108.9 . .
H21A C21 H21B 107.7 . .
O9 C22 C23 124.7(3) . .
O9 C22 C27 115.9(3) . .
C23 C22 C27 119.3(4) . .
C22 C23 C24 119.9(4) . .
C22 C23 H23 120.0 . .
C24 C23 H23 120.0 . .
C25 C24 C23 121.4(4) . .
C25 C24 H24 119.3 . .
C23 C24 H24 119.3 . .
C24 C25 C26 117.9(4) . .
C24 C25 C28 124.4(4) . .
C26 C25 C28 117.6(3) . .
C27 C26 C25 121.4(4) . .
C27 C26 H26 119.3 . .
C25 C26 H26 119.3 . .
C26 C27 C22 119.9(4) . .
C26 C27 H27 120.0 . .
C22 C27 H27 120.0 . .
C31 C28 C25 109.4(3) . .
C31 C28 C29 107.1(4) . .
C25 C28 C29 112.6(3) . .
C31 C28 C30 112.7(4) . .
C25 C28 C30 106.3(4) . .
C29 C28 C30 108.9(4) . .
F8 C29 F9 107.0(4) . .
F8 C29 F7 106.7(4) . .
F9 C29 F7 106.4(4) . .
F8 C29 C28 113.3(4) . .
F9 C29 C28 112.1(4) . .
F7 C29 C28 111.0(4) . .
F12 C30 F11 107.7(5) . .
F12 C30 F10 106.3(4) . .
F11 C30 F10 107.0(4) . .
F12 C30 C28 111.8(4) . .
F11 C30 C28 110.6(4) . .
F10 C30 C28 113.2(5) . .
C32 C31 C36 117.6(4) . .
C32 C31 C28 117.5(3) . .
C36 C31 C28 124.8(4) . .
C33 C32 C31 121.6(4) . .
C33 C32 H32 119.2 . .
C31 C32 H32 119.2 . .
C32 C33 C34 120.3(4) . .
C32 C33 H33 119.8 . .
C34 C33 H33 119.8 . .
O10 C34 C35 124.4(4) . .
O10 C34 C33 116.1(4) . .
C35 C34 C33 119.4(4) . .
C34 C35 C36 119.6(4) . .
C34 C35 H35 120.2 . .
C36 C35 H35 120.2 . .
C35 C36 C31 121.4(4) . .
C35 C36 H36 119.3 . .
C31 C36 H36 119.3 . .
O10 C37 C38 113.3(4) . .
O10 C37 H37A 108.9 . .
C38 C37 H37A 108.9 . .
O10 C37 H37B 108.9 . .
C38 C37 H37B 108.9 . .
H37A C37 H37B 107.7 . .
O11 C38 O12 122.0(5) . .
O11 C38 C37 120.9(4) . .
O12 C38 C37 117.1(5) . .
O11 C38 Zn2 69.5(3) . 2
O12 C38 Zn2 52.6(3) . 2
C37 C38 Zn2 169.4(4) . 2
N1 C39 C40 123.5(3) . .
N1 C39 H39 118.2 . .
C40 C39 H39 118.2 . .
C39 C40 C41 119.2(4) . .
C39 C40 H40 120.4 . .
C41 C40 H40 120.4 . .
C42 C41 C40 117.9(3) . .
C42 C41 C44 122.4(3) . .
C40 C41 C44 119.7(3) . .
C43 C42 C41 119.4(3) . .
C43 C42 H42 120.3 . .
C41 C42 H42 120.3 . .
N1 C43 C42 122.5(3) . .
N1 C43 H43 118.8 . .
C42 C43 H43 118.8 . .
C48 C44 C45 117.6(3) . .
C48 C44 C41 121.6(3) . .
C45 C44 C41 120.8(4) . .
C46 C45 C44 119.2(4) . .
C46 C45 H45 120.4 . .
C44 C45 H45 120.4 . .
N2 C46 C45 123.3(4) . .
N2 C46 H46 118.3 . .
C45 C46 H46 118.3 . .
N2 C47 C48 122.9(4) . .
N2 C47 H47 118.6 . .
C48 C47 H47 118.6 . .
C47 C48 C44 119.6(4) . .
C47 C48 H48 120.2 . .
C44 C48 H48 120.2 . .
C39 N1 C43 117.4(3) . .
C39 N1 Zn1 118.3(2) . .
C43 N1 Zn1 124.1(2) . .
C46 N2 C47 117.4(3) . .
C46 N2 Zn2 121.8(3) . .
C47 N2 Zn2 120.5(3) . .
C1 O1 Zn1 126.0(2) . 2_655
C1 O2 Zn1 124.0(2) . .
C3 O3 C2 118.6(3) . .
C15 O4 C18 116.7(4) . .
C19 O5 Zn2 122.2(3) . 6_566
C19 O6 Zn2 120.9(3) . 2
C20 O7 Zn1 122.1(2) . .
C20 O8 Zn1 128.3(2) . 2_655
C22 O9 C21 116.4(3) . .
C34 O10 C37 118.2(3) . .
C38 O11 Zn2 81.9(3) . 2
C38 O12 Zn2 98.2(3) . 2
O2 Zn1 N1 99.81(11) . .
O2 Zn1 O8 158.22(10) . 2_655
N1 Zn1 O8 101.97(11) . 2_655
O2 Zn1 O7 88.03(10) . .
N1 Zn1 O7 104.76(11) . .
O8 Zn1 O7 86.46(10) 2_655 .
O2 Zn1 O1 91.21(10) . 2_655
N1 Zn1 O1 96.07(11) . 2_655
O8 Zn1 O1 86.52(10) 2_655 2_655
O7 Zn1 O1 158.98(10) . 2_655
O2 Zn1 Zn1 81.04(7) . 2_655
N1 Zn1 Zn1 173.73(8) . 2_655
O8 Zn1 Zn1 77.31(7) 2_655 2_655
O7 Zn1 Zn1 81.46(7) . 2_655
O1 Zn1 Zn1 77.68(7) 2_655 2_655
O6 Zn2 O5 111.82(13) 2 6_565
O6 Zn2 O12 131.79(13) 2 2
O5 Zn2 O12 90.88(14) 6_565 2
O6 Zn2 N2 105.03(14) 2 .
O5 Zn2 N2 102.08(13) 6_565 .
O12 Zn2 N2 111.11(15) 2 .
O6 Zn2 O11 90.51(13) 2 2
O5 Zn2 O11 148.55(14) 6_565 2
O12 Zn2 O11 57.75(13) 2 2
N2 Zn2 O11 92.55(14) . 2
O6 Zn2 C38 111.85(14) 2 2
O5 Zn2 C38 120.01(16) 6_565 2
O12 Zn2 C38 29.22(14) 2 2
N2 Zn2 C38 104.07(14) . 2
O11 Zn2 C38 28.56(12) 2 2

loop_
_geom_bond_atom_site_label_1
_geom_bond_atom_site_label_2
_geom_bond_distance
_geom_bond_site_symmetry_2
C1 O2 1.243(4) .
C1 O1 1.264(4) .
C1 C2 1.524(5) .
C2 O3 1.417(4) .
C2 H2A 0.9700 .
C2 H2B 0.9700 .
C3 O3 1.378(4) .
C3 C8 1.385(5) .
C3 C4 1.393(5) .
C4 C5 1.387(5) .
C4 H4 0.9300 .
C5 C6 1.387(5) .
C5 H5 0.9300 .
C6 C7 1.404(5) .
C6 C9 1.554(5) .
C7 C8 1.377(5) .
C7 H7 0.9300 .
C8 H8 0.9300 .
C9 C10 1.540(5) .
C9 C11 1.546(5) .
C9 C12 1.551(5) .
C10 F5 1.335(4) .
C10 F4 1.346(4) .
C10 F6 1.350(4) .
C11 F1 1.335(5) .
C11 F3 1.336(4) .
C11 F2 1.348(5) .
C12 C17 1.386(5) .
C12 C13 1.392(5) .
C13 C14 1.380(5) .
C13 H13 0.9300 .
C14 C15 1.388(5) .
C14 H14 0.9300 .
C15 O4 1.377(5) .
C15 C16 1.382(6) .
C16 C17 1.388(5) .
C16 H16 0.9300 .
C17 H17 0.9300 .
C18 O4 1.413(5) .
C18 C19 1.508(7) .
C18 H18A 0.9700 .
C18 H18B 0.9700 .
C19 O6 1.250(5) .
C19 O5 1.260(5) .
C20 O7 1.239(4) .
C20 O8 1.273(4) .
C20 C21 1.530(5) .
C21 O9 1.432(4) .
C21 H21A 0.9700 .
C21 H21B 0.9700 .
C22 O9 1.369(4) .
C22 C23 1.385(5) .
C22 C27 1.397(5) .
C23 C24 1.391(5) .
C23 H23 0.9300 .
C24 C25 1.388(5) .
C24 H24 0.9300 .
C25 C26 1.393(5) .
C25 C28 1.551(6) .
C26 C27 1.382(5) .
C26 H26 0.9300 .
C27 H27 0.9300 .
C28 C31 1.545(6) .
C28 C29 1.553(6) .
C28 C30 1.558(6) .
C29 F8 1.323(5) .
C29 F9 1.333(6) .
C29 F7 1.346(5) .
C30 F12 1.334(6) .
C30 F11 1.335(5) .
C30 F10 1.350(5) .
C31 C32 1.385(5) .
C31 C36 1.394(5) .
C32 C33 1.365(5) .
C32 H32 0.9300 .
C33 C34 1.391(5) .
C33 H33 0.9300 .
C34 O10 1.373(5) .
C34 C35 1.381(5) .
C35 C36 1.387(6) .
C35 H35 0.9300 .
C36 H36 0.9300 .
C37 O10 1.416(5) .
C37 C38 1.505(6) .
C37 H37A 0.9700 .
C37 H37B 0.9700 .
C38 O11 1.222(5) .
C38 O12 1.248(5) .
C38 Zn2 2.531(5) 2
C39 N1 1.328(4) .
C39 C40 1.373(5) .
C39 H39 0.9300 .
C40 C41 1.385(5) .
C40 H40 0.9300 .
C41 C42 1.385(5) .
C41 C44 1.490(5) .
C42 C43 1.379(5) .
C42 H42 0.9300 .
C43 N1 1.351(4) .
C43 H43 0.9300 .
C44 C48 1.380(5) .
C44 C45 1.388(5) .
C45 C46 1.373(5) .
C45 H45 0.9300 .
C46 N2 1.328(5) .
C46 H46 0.9300 .
C47 N2 1.342(5) .
C47 C48 1.373(5) .
C47 H47 0.9300 .
C48 H48 0.9300 .
N1 Zn1 2.026(3) .
N2 Zn2 2.033(3) .
O1 Zn1 2.084(2) 2_655
O2 Zn1 2.025(2) .
O5 Zn2 2.009(3) 6_566
O6 Zn2 1.958(3) 2
O7 Zn1 2.069(3) .
O8 Zn1 2.047(2) 2_655
O11 Zn2 2.395(4) 2
O12 Zn2 2.032(4) 2
Zn1 O8 2.047(2) 2_655
Zn1 O1 2.084(2) 2_655
Zn1 Zn1 2.9364(9) 2_655
Zn2 O6 1.958(3) 2
Zn2 O5 2.009(3) 6_565
Zn2 O12 2.032(4) 2
Zn2 O11 2.395(4) 2
Zn2 C38 2.531(5) 2

loop_
_geom_torsion_atom_site_label_1
_geom_torsion_atom_site_label_2
_geom_torsion_atom_site_label_3
_geom_torsion_atom_site_label_4
_geom_torsion
_geom_torsion_site_symmetry_1
_geom_torsion_site_symmetry_2
_geom_torsion_site_symmetry_3
_geom_torsion_site_symmetry_4
O2 C1 C2 O3 -2.5(5) . . . .
O1 C1 C2 O3 176.7(3) . . . .
O3 C3 C4 C5 -176.6(3) . . . .
C8 C3 C4 C5 2.9(5) . . . .
C3 C4 C5 C6 -0.9(5) . . . .
C4 C5 C6 C7 -1.7(5) . . . .
C4 C5 C6 C9 179.8(3) . . . .
C5 C6 C7 C8 2.4(5) . . . .
C9 C6 C7 C8 -179.2(3) . . . .
C6 C7 C8 C3 -0.5(6) . . . .
O3 C3 C8 C7 177.4(3) . . . .
C4 C3 C8 C7 -2.2(5) . . . .
C5 C6 C9 C10 -163.3(3) . . . .
C7 C6 C9 C10 18.3(5) . . . .
C5 C6 C9 C11 77.7(4) . . . .
C7 C6 C9 C11 -100.8(4) . . . .
C5 C6 C9 C12 -46.1(4) . . . .
C7 C6 C9 C12 135.5(3) . . . .
C11 C9 C10 F5 168.8(3) . . . .
C12 C9 C10 F5 -70.2(4) . . . .
C6 C9 C10 F5 50.9(4) . . . .
C11 C9 C10 F4 47.9(4) . . . .
C12 C9 C10 F4 168.9(3) . . . .
C6 C9 C10 F4 -69.9(4) . . . .
C11 C9 C10 F6 -72.1(4) . . . .
C12 C9 C10 F6 48.9(4) . . . .
C6 C9 C10 F6 170.0(3) . . . .
C10 C9 C11 F1 166.2(3) . . . .
C12 C9 C11 F1 49.9(4) . . . .
C6 C9 C11 F1 -73.2(4) . . . .
C10 C9 C11 F3 45.2(5) . . . .
C12 C9 C11 F3 -71.0(4) . . . .
C6 C9 C11 F3 165.9(3) . . . .
C10 C9 C11 F2 -74.6(4) . . . .
C12 C9 C11 F2 169.1(3) . . . .
C6 C9 C11 F2 46.0(4) . . . .
C10 C9 C12 C17 -94.1(4) . . . .
C11 C9 C12 C17 24.5(5) . . . .
C6 C9 C12 C17 145.0(3) . . . .
C10 C9 C12 C13 78.2(4) . . . .
C11 C9 C12 C13 -163.2(3) . . . .
C6 C9 C12 C13 -42.8(4) . . . .
C17 C12 C13 C14 -0.2(5) . . . .
C9 C12 C13 C14 -172.9(3) . . . .
C12 C13 C14 C15 0.0(6) . . . .
C13 C14 C15 O4 179.3(4) . . . .
C13 C14 C15 C16 -0.2(6) . . . .
O4 C15 C16 C17 -179.0(3) . . . .
C14 C15 C16 C17 0.6(6) . . . .
C13 C12 C17 C16 0.6(5) . . . .
C9 C12 C17 C16 172.9(3) . . . .
C15 C16 C17 C12 -0.8(6) . . . .
O4 C18 C19 O6 -14.0(6) . . . .
O4 C18 C19 O5 166.8(4) . . . .
O7 C20 C21 O9 43.6(5) . . . .
O8 C20 C21 O9 -138.5(3) . . . .
O9 C22 C23 C24 -176.9(3) . . . .
C27 C22 C23 C24 2.0(6) . . . .
C22 C23 C24 C25 -0.4(6) . . . .
C23 C24 C25 C26 -0.5(6) . . . .
C23 C24 C25 C28 177.2(4) . . . .
C24 C25 C26 C27 -0.2(6) . . . .
C28 C25 C26 C27 -178.1(4) . . . .
C25 C26 C27 C22 1.8(6) . . . .
O9 C22 C27 C26 176.2(3) . . . .
C23 C22 C27 C26 -2.7(6) . . . .
C24 C25 C28 C31 -131.6(4) . . . .
C26 C25 C28 C31 46.1(5) . . . .
C24 C25 C28 C29 -12.8(6) . . . .
C26 C25 C28 C29 164.9(4) . . . .
C24 C25 C28 C30 106.4(5) . . . .
C26 C25 C28 C30 -75.9(5) . . . .
C31 C28 C29 F8 -170.5(4) . . . .
C25 C28 C29 F8 69.3(5) . . . .
C30 C28 C29 F8 -48.4(5) . . . .
C31 C28 C29 F9 68.3(5) . . . .
C25 C28 C29 F9 -51.9(5) . . . .
C30 C28 C29 F9 -169.6(4) . . . .
C31 C28 C29 F7 -50.5(5) . . . .
C25 C28 C29 F7 -170.7(4) . . . .
C30 C28 C29 F7 71.6(5) . . . .
C31 C28 C30 F12 -51.7(5) . . . .
C25 C28 C30 F12 68.1(5) . . . .
C29 C28 C30 F12 -170.3(4) . . . .
C31 C28 C30 F11 -171.7(4) . . . .
C25 C28 C30 F11 -51.9(5) . . . .
C29 C28 C30 F11 69.7(5) . . . .
C31 C28 C30 F10 68.3(5) . . . .
C25 C28 C30 F10 -171.9(4) . . . .
C29 C28 C30 F10 -50.3(5) . . . .
C25 C28 C31 C32 45.8(5) . . . .
C29 C28 C31 C32 -76.5(5) . . . .
C30 C28 C31 C32 163.8(4) . . . .
C25 C28 C31 C36 -134.0(4) . . . .
C29 C28 C31 C36 103.8(5) . . . .
C30 C28 C31 C36 -16.0(6) . . . .
C36 C31 C32 C33 -0.5(6) . . . .
C28 C31 C32 C33 179.7(4) . . . .
C31 C32 C33 C34 0.5(6) . . . .
C32 C33 C34 O10 -179.3(4) . . . .
C32 C33 C34 C35 0.2(6) . . . .
O10 C34 C35 C36 178.6(4) . . . .
C33 C34 C35 C36 -0.9(6) . . . .
C34 C35 C36 C31 0.9(7) . . . .
C32 C31 C36 C35 -0.2(6) . . . .
C28 C31 C36 C35 179.6(4) . . . .
O10 C37 C38 O11 19.1(6) . . . .
O10 C37 C38 O12 -161.6(4) . . . .
O10 C37 C38 Zn2 -149.6(15) . . . 2
N1 C39 C40 C41 1.6(6) . . . .
C39 C40 C41 C42 -2.5(6) . . . .
C39 C40 C41 C44 176.3(4) . . . .
C40 C41 C42 C43 1.3(6) . . . .
C44 C41 C42 C43 -177.5(4) . . . .
C41 C42 C43 N1 0.9(6) . . . .
C42 C41 C44 C48 38.7(6) . . . .
C40 C41 C44 C48 -140.1(4) . . . .
C42 C41 C44 C45 -143.7(4) . . . .
C40 C41 C44 C45 37.5(6) . . . .
C48 C44 C45 C46 -0.3(7) . . . .
C41 C44 C45 C46 -177.9(4) . . . .
C44 C45 C46 N2 0.3(8) . . . .
N2 C47 C48 C44 -1.5(7) . . . .
C45 C44 C48 C47 0.8(6) . . . .
C41 C44 C48 C47 178.5(4) . . . .
C40 C39 N1 C43 0.6(6) . . . .
C40 C39 N1 Zn1 176.2(3) . . . .
C42 C43 N1 C39 -1.9(5) . . . .
C42 C43 N1 Zn1 -177.2(3) . . . .
C45 C46 N2 C47 -0.9(8) . . . .
C45 C46 N2 Zn2 -175.2(4) . . . .
C48 C47 N2 C46 1.5(7) . . . .
C48 C47 N2 Zn2 175.9(4) . . . .
O2 C1 O1 Zn1 -5.1(5) . . . 2_655
C2 C1 O1 Zn1 175.8(2) . . . 2_655
O1 C1 O2 Zn1 -17.9(5) . . . .
C2 C1 O2 Zn1 161.2(2) . . . .
C8 C3 O3 C2 -179.7(3) . . . .
C4 C3 O3 C2 -0.2(5) . . . .
C1 C2 O3 C3 -70.5(4) . . . .
C16 C15 O4 C18 179.5(4) . . . .
C14 C15 O4 C18 0.0(6) . . . .
C19 C18 O4 C15 -69.1(5) . . . .
O6 C19 O5 Zn2 -63.5(6) . . . 6_566
C18 C19 O5 Zn2 115.7(4) . . . 6_566
O5 C19 O6 Zn2 -15.1(6) . . . 2
C18 C19 O6 Zn2 165.8(3) . . . 2
O8 C20 O7 Zn1 -14.7(5) . . . .
C21 C20 O7 Zn1 163.0(2) . . . .
O7 C20 O8 Zn1 -8.1(5) . . . 2_655
C21 C20 O8 Zn1 174.3(2) . . . 2_655
C23 C22 O9 C21 -7.5(5) . . . .
C27 C22 O9 C21 173.6(3) . . . .
C20 C21 O9 C22 74.5(4) . . . .
C35 C34 O10 C37 6.6(6) . . . .
C33 C34 O10 C37 -174.0(4) . . . .
C38 C37 O10 C34 68.2(5) . . . .
O12 C38 O11 Zn2 3.0(4) . . . 2
C37 C38 O11 Zn2 -177.8(4) . . . 2
O11 C38 O12 Zn2 -3.5(5) . . . 2
C37 C38 O12 Zn2 177.2(3) . . . 2
C1 O2 Zn1 N1 -164.8(3) . . . .
C1 O2 Zn1 O8 15.2(4) . . . 2_655
C1 O2 Zn1 O7 -60.1(3) . . . .
C1 O2 Zn1 O1 98.8(3) . . . 2_655
C1 O2 Zn1 Zn1 21.5(3) . . . 2_655
C39 N1 Zn1 O2 -151.9(3) . . . .
C43 N1 Zn1 O2 23.3(3) . . . .
C39 N1 Zn1 O8 28.1(3) . . . 2_655
C43 N1 Zn1 O8 -156.7(3) . . . 2_655
C39 N1 Zn1 O7 117.5(3) . . . .
C43 N1 Zn1 O7 -67.2(3) . . . .
C39 N1 Zn1 O1 -59.6(3) . . . 2_655
C43 N1 Zn1 O1 115.6(3) . . . 2_655
C39 N1 Zn1 Zn1 -54.7(9) . . . 2_655
C43 N1 Zn1 Zn1 120.6(7) . . . 2_655
C20 O7 Zn1 O2 100.8(3) . . . .
C20 O7 Zn1 N1 -159.5(3) . . . .
C20 O7 Zn1 O8 -58.1(3) . . . 2_655
C20 O7 Zn1 O1 12.6(5) . . . 2_655
C20 O7 Zn1 Zn1 19.6(3) . . . 2_655
C46 N2 Zn2 O6 -130.7(4) . . . 2
C47 N2 Zn2 O6 55.1(4) . . . 2
C46 N2 Zn2 O5 -13.9(4) . . . 6_565
C47 N2 Zn2 O5 171.9(3) . . . 6_565
C46 N2 Zn2 O12 81.8(4) . . . 2
C47 N2 Zn2 O12 -92.4(4) . . . 2
C46 N2 Zn2 O11 138.1(4) . . . 2
C47 N2 Zn2 O11 -36.1(4) . . . 2
C46 N2 Zn2 C38 111.6(4) . . . 2
C47 N2 Zn2 C38 -62.6(4) . . . 2
